data_4083899
loop_
_publ_author_name
'Marqu\'es-Gonz\'alez, Santiago'
'Parthey, Matthias'
'Yufit, Dmitry S.'
'Howard, Judith A. K.'
'Kaupp, Martin'
'Low, Paul J.'

_publ_section_title
;
 Combined Spectroscopic and Quantum Chemical Study of [trans-Ru(C\\tb
 CC6H4R1-4)2(dppe)2]n+and [trans-Ru(C\\tb CC6H4R1-4)(C\\tb
 CC6H4R2-4)(dppe)2]n+(n= 0, 1) Complexes: Interpretations beyond the
 Lowest Energy Conformer Paradigm
;
_journal_issue 18
_journal_name_full Organometallics
_journal_page_first 4947
_journal_paper_doi 10.1021/om500265s
_journal_volume 33
_journal_year 2014
_chemical_formula_moiety 'C68 H60 N2 P4 Ru'
_chemical_formula_sum 'C68 H60 N2 P4 Ru'
_chemical_formula_weight 1130.13
_chemical_name_systematic
;
 ? 
;
_space_group_crystal_system triclinic
_space_group_IT_number 2
_space_group_name_Hall '-P 1'
_space_group_name_H-M_alt 'P -1'
_symmetry_space_group_name_Hall '-P 1'
_symmetry_space_group_name_H-M 'P -1'
_atom_sites_solution_hydrogens difmap
_atom_sites_solution_primary direct
_atom_sites_solution_secondary difmap
_audit_creation_date 2012-09-07
_audit_creation_method
;
  Olex2 1.2-beta
  (compiled 2012.08.15 svn.r2450, GUI svn.r4314)
;
_cell_angle_alpha 117.1640(10)
_cell_angle_beta 95.6320(10)
_cell_angle_gamma 103.7080(10)
_cell_formula_units_Z 1
_cell_length_a 9.3537(3)
_cell_length_b 12.9960(4)
_cell_length_c 13.4808(4)
_cell_measurement_reflns_used 6286
_cell_measurement_temperature 120
_cell_measurement_theta_max 30.68
_cell_measurement_theta_min 2.31
_cell_volume 1375.51(8)
_computing_cell_refinement 'SAINT v6.45A (Bruker, 2003)'
_computing_data_collection 'SMART v5.625 (Bruker, 2001)'
_computing_data_reduction 'SAINT v6.45A (Bruker, 2003)'
_computing_molecular_graphics
;
O. V. Dolomanov, L. J. Bourhis, R. J. Gildea, J. A. K. Howard and H. Puschmann,
OLEX2: a complete structure solution, refinement and analysis program.
J. Appl. Cryst. (2009). 42, 339-341.
;
_computing_publication_material
;
O. V. Dolomanov, L. J. Bourhis, R. J. Gildea, J. A. K. Howard and H. Puschmann,
OLEX2: a complete structure solution, refinement and analysis program.
J. Appl. Cryst. (2009). 42, 339-341.
;
_computing_structure_refinement
;
XL, G.M. Sheldrick, Acta Cryst.
(2008). A64, 112-122
;
_computing_structure_solution
;
XS, G.M. Sheldrick, Acta Cryst.
(2008). A64, 112-122
;
_diffrn_ambient_temperature 120
_diffrn_detector 'CCD area detector'
_diffrn_detector_area_resol_mean 5.6
_diffrn_detector_type 'Bruker SMART CCD 6000 area detector'
_diffrn_measured_fraction_theta_full 0.998
_diffrn_measured_fraction_theta_max 0.998
_diffrn_measurement_device 'three-circle diffractometer'
_diffrn_measurement_device_type 'Bruker SMART CCD 6000 area detector'
_diffrn_measurement_method '\w scans'
_diffrn_radiation_monochromator graphite
_diffrn_radiation_probe x-ray
_diffrn_radiation_type MoK\a
_diffrn_radiation_wavelength 0.71073
_diffrn_radiation_xray_symbol K-L~3~
_diffrn_reflns_av_R_equivalents 0.0347
_diffrn_reflns_av_unetI/netI 0.0468
_diffrn_reflns_limit_h_max 12
_diffrn_reflns_limit_h_min -12
_diffrn_reflns_limit_k_max 18
_diffrn_reflns_limit_k_min -18
_diffrn_reflns_limit_l_max 18
_diffrn_reflns_limit_l_min -18
_diffrn_reflns_number 17825
_diffrn_reflns_theta_full 29.50
_diffrn_reflns_theta_max 29.50
_diffrn_reflns_theta_min 1.75
_diffrn_source 'sealed X-ray tube'
_diffrn_source_current 35.0
_diffrn_source_power 1.75
_diffrn_source_target Mo
_diffrn_source_type 'sealed X-ray tube'
_diffrn_source_voltage 50.0
_exptl_absorpt_coefficient_mu 0.446
_exptl_absorpt_correction_T_max 1.0000
_exptl_absorpt_correction_T_min 0.4807
_exptl_absorpt_correction_type multi-scan
_exptl_absorpt_process_details
;
SADABS-2006/1 (Bruker,2006) was used for absorption correction.
R(int) was 0.0413 before and 0.0305 after correction.
The Ratio of minimum to maximum transmission is 0.4807.
The \l/2 correction factor is 0.0015.
;
_exptl_crystal_colour 'clear light yellow'
_exptl_crystal_colour_lustre clear
_exptl_crystal_colour_modifier light
_exptl_crystal_colour_primary yellow
_exptl_crystal_density_diffrn 1.364
_exptl_crystal_density_method 'not measured'
_exptl_crystal_description prism
_exptl_crystal_F_000 586
_exptl_crystal_size_max 0.29
_exptl_crystal_size_mid 0.08
_exptl_crystal_size_min 0.07
_refine_diff_density_max 0.802
_refine_diff_density_min -0.792
_refine_diff_density_rms 0.086
_refine_ls_extinction_method none
_refine_ls_goodness_of_fit_ref 1.041
_refine_ls_hydrogen_treatment refall
_refine_ls_matrix_type full
_refine_ls_number_parameters 460
_refine_ls_number_reflns 7635
_refine_ls_number_restraints 0
_refine_ls_restrained_S_all 1.041
_refine_ls_R_factor_all 0.0511
_refine_ls_R_factor_gt 0.0390
_refine_ls_shift/su_max 0.001
_refine_ls_shift/su_mean 0.000
_refine_ls_structure_factor_coef Fsqd
_refine_ls_weighting_details 'calc w=1/[\s^2^(Fo^2^)+(0.0400P)^2^+1.3000P] where P=(Fo^2^+2Fc^2^)/3'
_refine_ls_weighting_scheme calc
_refine_ls_wR_factor_gt 0.0911
_refine_ls_wR_factor_ref 0.0992
_reflns_number_gt 6328
_reflns_number_total 7635
_reflns_threshold_expression >2sigma(I)
_cod_data_source_file om500265s_si_002.cif
_cod_data_source_block 3i_12srv178
_cod_original_cell_volume 1375.51(7)
_cod_database_code 4083899

loop_
_space_group_symop_id
_space_group_symop_operation_xyz
1 'x, y, z'
2 '-x, -y, -z'

loop_
_atom_site_label
_atom_site_type_symbol
_atom_site_fract_x
_atom_site_fract_y
_atom_site_fract_z
_atom_site_U_iso_or_equiv
_atom_site_adp_type
_atom_site_occupancy
_atom_site_symmetry_multiplicity
_atom_site_calc_flag
_atom_site_refinement_flags
Ru1 Ru 1.0000 0.5000 0.5000 0.01435(7) Uani 1 2 d S
P1 P 0.89574(6) 0.64052(5) 0.62633(4) 0.01507(11) Uani 1 1 d .
P2 P 0.78535(6) 0.35698(5) 0.49268(4) 0.01463(11) Uani 1 1 d .
N1 N 1.7400(3) 0.5863(3) 1.0321(3) 0.0427(6) Uani 1 1 d .
C1 C 1.1508(2) 0.51770(18) 0.63467(18) 0.0187(4) Uani 1 1 d .
C2 C 1.2474(3) 0.5286(2) 0.70719(19) 0.0222(4) Uani 1 1 d .
C3 C 1.3704(3) 0.5423(2) 0.79070(19) 0.0232(4) Uani 1 1 d .
C4 C 1.4221(3) 0.6447(2) 0.9007(2) 0.0355(6) Uani 1 1 d .
C5 C 1.5435(4) 0.6596(2) 0.9793(2) 0.0400(7) Uani 1 1 d .
C6 C 1.6158(3) 0.5722(3) 0.9526(2) 0.0324(6) Uani 1 1 d .
C7 C 1.5677(3) 0.4710(3) 0.8434(2) 0.0318(5) Uani 1 1 d .
C8 C 1.4462(3) 0.4557(2) 0.7640(2) 0.0270(5) Uani 1 1 d .
C9 C 0.7097(2) 0.5543(2) 0.63141(18) 0.0189(4) Uani 1 1 d .
C10 C 0.6399(2) 0.43400(19) 0.51945(18) 0.0181(4) Uani 1 1 d .
C11 C 0.8470(2) 0.75269(18) 0.59377(17) 0.0173(4) Uani 1 1 d .
C12 C 0.8959(2) 0.77117(19) 0.50744(19) 0.0204(4) Uani 1 1 d .
C13 C 0.8644(3) 0.8595(2) 0.4859(2) 0.0245(5) Uani 1 1 d .
C14 C 0.7822(3) 0.9296(2) 0.5498(2) 0.0260(5) Uani 1 1 d .
C15 C 0.7301(3) 0.9105(2) 0.6352(2) 0.0246(5) Uani 1 1 d .
C16 C 0.7628(2) 0.8233(2) 0.65720(19) 0.0209(4) Uani 1 1 d .
C21 C 0.9885(2) 0.73640(19) 0.77996(17) 0.0193(4) Uani 1 1 d .
C22 C 1.0601(3) 0.8611(2) 0.82963(19) 0.0225(4) Uani 1 1 d .
C23 C 1.1304(3) 0.9318(2) 0.9465(2) 0.0271(5) Uani 1 1 d .
C24 C 1.1291(3) 0.8785(2) 1.0144(2) 0.0313(5) Uani 1 1 d .
C25 C 1.0600(4) 0.7543(3) 0.9656(2) 0.0391(7) Uani 1 1 d .
C26 C 0.9913(3) 0.6834(2) 0.8489(2) 0.0314(5) Uani 1 1 d .
C31 C 0.7709(2) 0.30383(19) 0.59822(18) 0.0177(4) Uani 1 1 d .
C32 C 0.8891(3) 0.3463(2) 0.69249(19) 0.0207(4) Uani 1 1 d .
C33 C 0.8730(3) 0.3061(2) 0.7718(2) 0.0248(5) Uani 1 1 d .
C34 C 0.7379(3) 0.2227(2) 0.7577(2) 0.0250(5) Uani 1 1 d .
C35 C 0.6187(3) 0.1800(2) 0.6642(2) 0.0252(5) Uani 1 1 d .
C36 C 0.6348(3) 0.2203(2) 0.58565(19) 0.0214(4) Uani 1 1 d .
C41 C 0.6920(2) 0.21152(19) 0.35939(18) 0.0180(4) Uani 1 1 d .
C42 C 0.7184(3) 0.1049(2) 0.34575(19) 0.0212(4) Uani 1 1 d .
C43 C 0.6478(3) -0.0059(2) 0.2456(2) 0.0267(5) Uani 1 1 d .
C44 C 0.5495(3) -0.0113(2) 0.1578(2) 0.0279(5) Uani 1 1 d .
C45 C 0.5243(3) 0.0937(2) 0.1698(2) 0.0256(5) Uani 1 1 d .
C46 C 0.5947(3) 0.2045(2) 0.26938(19) 0.0213(4) Uani 1 1 d .
H1A H 1.744(5) 0.507(4) 1.017(3) 0.072(13) Uiso 1 1 d .
H1B H 1.730(4) 0.644(4) 1.101(4) 0.068(13) Uiso 1 1 d .
H4 H 1.375(4) 0.706(3) 0.924(3) 0.045(9) Uiso 1 1 d .
H5 H 1.572(4) 0.725(3) 1.052(3) 0.051(10) Uiso 1 1 d .
H7 H 1.624(4) 0.411(3) 0.823(3) 0.045(9) Uiso 1 1 d .
H8 H 1.408(3) 0.381(3) 0.684(3) 0.040(8) Uiso 1 1 d .
H9A H 0.725(3) 0.539(3) 0.690(3) 0.035(8) Uiso 1 1 d .
H9B H 0.648(3) 0.603(3) 0.646(2) 0.028(7) Uiso 1 1 d .
H10A H 0.550(3) 0.384(2) 0.524(2) 0.024(7) Uiso 1 1 d .
H10B H 0.624(3) 0.450(2) 0.455(2) 0.020(6) Uiso 1 1 d .
H12 H 0.947(3) 0.718(2) 0.460(2) 0.013(6) Uiso 1 1 d .
H13 H 0.895(3) 0.868(3) 0.427(3) 0.034(8) Uiso 1 1 d .
H14 H 0.760(3) 0.990(3) 0.536(2) 0.034(8) Uiso 1 1 d .
H15 H 0.677(3) 0.960(2) 0.681(2) 0.025(7) Uiso 1 1 d .
H16 H 0.732(3) 0.810(2) 0.714(2) 0.025(7) Uiso 1 1 d .
H22 H 1.062(3) 0.902(2) 0.789(2) 0.025(7) Uiso 1 1 d .
H23 H 1.181(4) 1.022(3) 0.976(3) 0.049(9) Uiso 1 1 d .
H24 H 1.174(3) 0.926(3) 1.094(3) 0.033(8) Uiso 1 1 d .
H25 H 1.053(4) 0.715(3) 1.006(3) 0.056(10) Uiso 1 1 d .
H26 H 0.946(4) 0.595(3) 0.814(3) 0.044(9) Uiso 1 1 d .
H32 H 0.984(3) 0.400(2) 0.702(2) 0.022(7) Uiso 1 1 d .
H33 H 0.954(3) 0.335(2) 0.834(2) 0.027(7) Uiso 1 1 d .
H34 H 0.724(3) 0.192(3) 0.809(3) 0.036(8) Uiso 1 1 d .
H35 H 0.529(4) 0.125(3) 0.655(3) 0.040(8) Uiso 1 1 d .
H36 H 0.555(3) 0.191(2) 0.519(2) 0.024(7) Uiso 1 1 d .
H42 H 0.782(3) 0.106(2) 0.403(2) 0.018(6) Uiso 1 1 d .
H43 H 0.672(3) -0.075(3) 0.239(2) 0.030(7) Uiso 1 1 d .
H44 H 0.505(3) -0.083(3) 0.093(3) 0.038(8) Uiso 1 1 d .
H45 H 0.458(3) 0.090(2) 0.112(2) 0.027(7) Uiso 1 1 d .
H46 H 0.578(3) 0.271(2) 0.273(2) 0.020(6) Uiso 1 1 d .

loop_
_atom_site_aniso_label
_atom_site_aniso_U_11
_atom_site_aniso_U_22
_atom_site_aniso_U_33
_atom_site_aniso_U_23
_atom_site_aniso_U_13
_atom_site_aniso_U_12
Ru1 0.01434(11) 0.01411(11) 0.01354(11) 0.00673(9) 0.00195(8) 0.00360(8)
P1 0.0158(2) 0.0147(2) 0.0137(2) 0.00637(19) 0.00290(19) 0.00493(19)
P2 0.0141(2) 0.0148(2) 0.0138(2) 0.00696(19) 0.00243(18) 0.00319(18)
N1 0.0295(12) 0.0560(17) 0.0447(15) 0.0321(14) -0.0051(11) 0.0080(12)
C1 0.0191(10) 0.0151(9) 0.0224(10) 0.0091(8) 0.0086(8) 0.0051(8)
C2 0.0233(10) 0.0191(10) 0.0219(10) 0.0105(8) 0.0035(8) 0.0029(8)
C3 0.0215(10) 0.0251(11) 0.0234(11) 0.0150(9) 0.0018(9) 0.0033(9)
C4 0.0431(15) 0.0242(12) 0.0309(13) 0.0103(11) -0.0066(11) 0.0100(11)
C5 0.0465(16) 0.0263(13) 0.0287(13) 0.0065(11) -0.0151(12) 0.0051(12)
C6 0.0217(11) 0.0444(15) 0.0335(13) 0.0263(12) -0.0024(10) 0.0033(10)
C7 0.0283(12) 0.0478(15) 0.0320(13) 0.0249(12) 0.0126(10) 0.0206(12)
C8 0.0277(12) 0.0371(13) 0.0213(11) 0.0162(10) 0.0088(9) 0.0142(10)
C9 0.0178(9) 0.0243(10) 0.0162(9) 0.0100(8) 0.0063(8) 0.0085(8)
C10 0.0153(9) 0.0187(9) 0.0190(10) 0.0086(8) 0.0036(8) 0.0047(8)
C11 0.0150(9) 0.0155(9) 0.0179(9) 0.0067(8) 0.0007(7) 0.0038(7)
C12 0.0213(10) 0.0174(9) 0.0204(10) 0.0080(8) 0.0037(8) 0.0059(8)
C13 0.0275(11) 0.0238(11) 0.0255(11) 0.0149(9) 0.0077(9) 0.0072(9)
C14 0.0281(12) 0.0206(11) 0.0317(12) 0.0150(10) 0.0042(10) 0.0087(9)
C15 0.0269(11) 0.0196(10) 0.0276(11) 0.0104(9) 0.0071(9) 0.0104(9)
C16 0.0208(10) 0.0208(10) 0.0217(10) 0.0104(9) 0.0053(8) 0.0077(8)
C21 0.0190(10) 0.0209(10) 0.0149(9) 0.0063(8) 0.0036(8) 0.0070(8)
C22 0.0208(10) 0.0235(11) 0.0196(10) 0.0092(9) 0.0051(8) 0.0040(8)
C23 0.0255(12) 0.0241(11) 0.0206(11) 0.0042(9) 0.0039(9) 0.0045(9)
C24 0.0314(13) 0.0352(13) 0.0144(10) 0.0055(10) -0.0015(9) 0.0062(10)
C25 0.0518(17) 0.0358(14) 0.0241(12) 0.0173(11) -0.0039(12) 0.0047(13)
C26 0.0429(15) 0.0243(12) 0.0217(11) 0.0117(10) -0.0038(10) 0.0059(11)
C31 0.0199(10) 0.0181(9) 0.0177(9) 0.0101(8) 0.0073(8) 0.0067(8)
C32 0.0218(10) 0.0215(10) 0.0202(10) 0.0112(9) 0.0060(8) 0.0070(8)
C33 0.0255(11) 0.0293(12) 0.0233(11) 0.0165(10) 0.0040(9) 0.0086(9)
C34 0.0313(12) 0.0278(11) 0.0256(11) 0.0193(10) 0.0111(10) 0.0113(10)
C35 0.0278(12) 0.0247(11) 0.0284(12) 0.0174(10) 0.0121(10) 0.0060(9)
C36 0.0198(10) 0.0241(10) 0.0206(10) 0.0123(9) 0.0062(8) 0.0045(8)
C41 0.0156(9) 0.0172(9) 0.0181(9) 0.0079(8) 0.0053(8) 0.0014(7)
C42 0.0214(10) 0.0189(10) 0.0209(10) 0.0089(8) 0.0067(8) 0.0038(8)
C43 0.0301(12) 0.0185(10) 0.0286(12) 0.0093(9) 0.0109(10) 0.0065(9)
C44 0.0289(12) 0.0206(11) 0.0195(11) 0.0027(9) 0.0059(9) -0.0016(9)
C45 0.0221(11) 0.0263(11) 0.0183(10) 0.0083(9) 0.0008(9) -0.0018(9)
C46 0.0217(10) 0.0189(10) 0.0198(10) 0.0089(8) 0.0046(8) 0.0023(8)

loop_
_atom_type_symbol
_atom_type_description
_atom_type_scat_dispersion_real
_atom_type_scat_dispersion_imag
_atom_type_scat_source
C C 0.0033 0.0016 'International Tables Vol C Tables 4.2.6.8 and 6.1.1.4'
H H 0.0000 0.0000 'International Tables Vol C Tables 4.2.6.8 and 6.1.1.4'
N N 0.0061 0.0033 'International Tables Vol C Tables 4.2.6.8 and 6.1.1.4'
P P 0.1023 0.0942 'International Tables Vol C Tables 4.2.6.8 and 6.1.1.4'
Ru Ru -1.2594 0.8363 'International Tables Vol C Tables 4.2.6.8 and 6.1.1.4'

loop_
_geom_angle_atom_site_label_1
_geom_angle_atom_site_label_2
_geom_angle_atom_site_label_3
_geom_angle
_geom_angle_site_symmetry_1
_geom_angle_site_symmetry_3
P1 Ru1 P1 180.0 2_766 .
P1 Ru1 P2 97.168(18) 2_766 .
P1 Ru1 P2 82.832(18) . .
P1 Ru1 P2 82.832(18) 2_766 2_766
P1 Ru1 P2 97.167(18) . 2_766
P2 Ru1 P2 180.00(2) . 2_766
C1 Ru1 P1 87.94(6) . 2_766
C1 Ru1 P1 87.94(6) 2_766 .
C1 Ru1 P1 92.06(6) . .
C1 Ru1 P1 92.06(6) 2_766 2_766
C1 Ru1 P2 80.72(6) . 2_766
C1 Ru1 P2 80.72(6) 2_766 .
C1 Ru1 P2 99.28(6) . .
C1 Ru1 P2 99.28(6) 2_766 2_766
C1 Ru1 C1 180.00(11) 2_766 .
C9 P1 Ru1 108.32(7) . .
C11 P1 Ru1 120.00(7) . .
C11 P1 C9 102.36(10) . .
C21 P1 Ru1 121.08(7) . .
C21 P1 C9 101.00(10) . .
C21 P1 C11 101.12(10) . .
C10 P2 Ru1 105.02(7) . .
C10 P2 C31 98.91(10) . .
C31 P2 Ru1 124.88(7) . .
C41 P2 Ru1 120.45(7) . .
C41 P2 C10 104.24(10) . .
C41 P2 C31 99.79(9) . .
C6 N1 H1A 110(2) . .
C6 N1 H1B 103(2) . .
H1A N1 H1B 123(3) . .
C2 C1 Ru1 174.24(19) . .
C1 C2 C3 176.6(2) . .
C4 C3 C2 121.5(2) . .
C4 C3 C8 117.0(2) . .
C8 C3 C2 121.5(2) . .
C3 C4 H4 121(2) . .
C5 C4 C3 121.3(3) . .
C5 C4 H4 118(2) . .
C4 C5 H5 120(2) . .
C6 C5 C4 121.1(3) . .
C6 C5 H5 119(2) . .
C5 C6 N1 121.7(3) . .
C5 C6 C7 118.4(2) . .
C7 C6 N1 119.9(3) . .
C6 C7 C8 120.8(2) . .
C6 C7 H7 118.3(19) . .
C8 C7 H7 120.9(19) . .
C3 C8 H8 117.3(18) . .
C7 C8 C3 121.4(2) . .
C7 C8 H8 121.4(18) . .
P1 C9 H9A 108.2(19) . .
P1 C9 H9B 108.2(17) . .
C10 C9 P1 110.48(14) . .
C10 C9 H9A 109.6(19) . .
C10 C9 H9B 111.9(17) . .
H9A C9 H9B 108(2) . .
P2 C10 H10A 110.9(16) . .
P2 C10 H10B 104.4(15) . .
C9 C10 P2 106.60(14) . .
C9 C10 H10A 111.6(16) . .
C9 C10 H10B 109.9(15) . .
H10A C10 H10B 113(2) . .
C12 C11 P1 120.85(16) . .
C12 C11 C16 118.46(19) . .
C16 C11 P1 120.68(16) . .
C11 C12 C13 120.9(2) . .
C11 C12 H12 118.4(14) . .
C13 C12 H12 120.6(14) . .
C12 C13 H13 119.2(19) . .
C14 C13 C12 120.2(2) . .
C14 C13 H13 120.5(19) . .
C13 C14 C15 119.5(2) . .
C13 C14 H14 121.2(18) . .
C15 C14 H14 119.2(18) . .
C14 C15 H15 119.9(16) . .
C16 C15 C14 120.2(2) . .
C16 C15 H15 119.8(16) . .
C11 C16 H16 117.0(17) . .
C15 C16 C11 120.8(2) . .
C15 C16 H16 122.2(17) . .
C22 C21 P1 121.95(17) . .
C26 C21 P1 119.65(17) . .
C26 C21 C22 118.4(2) . .
C21 C22 C23 120.8(2) . .
C21 C22 H22 122.8(17) . .
C23 C22 H22 116.4(17) . .
C22 C23 H23 115.8(19) . .
C24 C23 C22 120.2(2) . .
C24 C23 H23 124.1(19) . .
C23 C24 C25 119.5(2) . .
C23 C24 H24 120.7(18) . .
C25 C24 H24 119.8(18) . .
C24 C25 C26 120.4(3) . .
C24 C25 H25 123(2) . .
C26 C25 H25 116(2) . .
C21 C26 C25 120.7(2) . .
C21 C26 H26 118.9(19) . .
C25 C26 H26 120.4(19) . .
C32 C31 P2 122.50(16) . .
C32 C31 C36 118.22(19) . .
C36 C31 P2 119.26(16) . .
C31 C32 C33 120.9(2) . .
C31 C32 H32 120.3(16) . .
C33 C32 H32 118.8(16) . .
C32 C33 H33 119.5(17) . .
C34 C33 C32 120.2(2) . .
C34 C33 H33 120.3(17) . .
C33 C34 C35 119.5(2) . .
C33 C34 H34 122.3(19) . .
C35 C34 H34 118.1(19) . .
C34 C35 H35 119(2) . .
C36 C35 C34 120.2(2) . .
C36 C35 H35 120(2) . .
C31 C36 H36 117.1(16) . .
C35 C36 C31 121.0(2) . .
C35 C36 H36 121.9(16) . .
C42 C41 P2 120.20(16) . .
C46 C41 P2 121.35(16) . .
C46 C41 C42 118.45(19) . .
C41 C42 H42 120.8(16) . .
C43 C42 C41 120.8(2) . .
C43 C42 H42 118.4(16) . .
C42 C43 H43 117.5(17) . .
C44 C43 C42 119.9(2) . .
C44 C43 H43 122.6(17) . .
C43 C44 H44 120(2) . .
C45 C44 C43 119.8(2) . .
C45 C44 H44 121(2) . .
C44 C45 C46 120.6(2) . .
C44 C45 H45 119.9(17) . .
C46 C45 H45 119.5(17) . .
C41 C46 H46 121.4(16) . .
C45 C46 C41 120.5(2) . .
C45 C46 H46 118.0(16) . .

loop_
_geom_bond_atom_site_label_1
_geom_bond_atom_site_label_2
_geom_bond_distance
_geom_bond_site_symmetry_2
Ru1 P1 2.3488(5) .
Ru1 P1 2.3487(5) 2_766
Ru1 P2 2.3496(5) 2_766
Ru1 P2 2.3496(5) .
Ru1 C1 2.074(2) .
Ru1 C1 2.074(2) 2_766
P1 C9 1.859(2) .
P1 C11 1.840(2) .
P1 C21 1.837(2) .
P2 C10 1.842(2) .
P2 C31 1.847(2) .
P2 C41 1.837(2) .
N1 C6 1.417(3) .
N1 H1A 0.97(4) .
N1 H1B 0.92(4) .
C1 C2 1.197(3) .
C2 C3 1.445(3) .
C3 C4 1.398(3) .
C3 C8 1.400(3) .
C4 C5 1.387(4) .
C4 H4 0.94(3) .
C5 C6 1.384(4) .
C5 H5 0.92(3) .
C6 C7 1.386(4) .
C7 C8 1.391(3) .
C7 H7 0.99(3) .
C8 H8 1.02(3) .
C9 C10 1.522(3) .
C9 H9A 0.90(3) .
C9 H9B 0.93(3) .
C10 H10A 0.96(3) .
C10 H10B 0.98(3) .
C11 C12 1.389(3) .
C11 C16 1.397(3) .
C12 C13 1.391(3) .
C12 H12 0.96(2) .
C13 C14 1.382(3) .
C13 H13 0.92(3) .
C14 C15 1.392(3) .
C14 H14 0.95(3) .
C15 C16 1.386(3) .
C15 H15 0.95(3) .
C16 H16 0.92(3) .
C21 C22 1.389(3) .
C21 C26 1.388(3) .
C22 C23 1.396(3) .
C22 H22 0.92(3) .
C23 C24 1.376(4) .
C23 H23 1.02(3) .
C24 C25 1.381(4) .
C24 H24 0.94(3) .
C25 C26 1.391(3) .
C25 H25 0.90(4) .
C26 H26 0.98(3) .
C31 C32 1.392(3) .
C31 C36 1.401(3) .
C32 C33 1.394(3) .
C32 H32 0.95(3) .
C33 C34 1.386(3) .
C33 H33 0.94(3) .
C34 C35 1.389(3) .
C34 H34 0.95(3) .
C35 C36 1.385(3) .
C35 H35 0.92(3) .
C36 H36 0.96(3) .
C41 C42 1.397(3) .
C41 C46 1.397(3) .
C42 C43 1.390(3) .
C42 H42 0.92(3) .
C43 C44 1.390(4) .
C43 H43 0.95(3) .
C44 C45 1.379(4) .
C44 H44 0.90(3) .
C45 C46 1.386(3) .
C45 H45 0.92(3) .
C46 H46 0.89(3) .
